data_4065107
loop_
_publ_author_name
'Schreiber, Dominique F.'
'Ortin, Yannick'
'M\"uller-Bunz, Helge'
'Phillips, Andrew D.'

_publ_section_title
;
 Application of Electron-Withdrawing Coordinatively Unsaturated \h6-Arene
 \b-Diketiminato--Ruthenium Complexes in Lewis Acid Catalyzed Diels--Alder
 Reactions
;
_journal_issue 20
_journal_name_full Organometallics
_journal_page_first 5381
_journal_paper_doi 10.1021/om200566a
_journal_volume 30
_journal_year 2011
_chemical_formula_moiety 'C27 H13 Cl F18 N2 Ru'
_chemical_formula_sum 'C27 H13 Cl F18 N2 Ru'
_chemical_formula_weight 843.91
_chemical_name_common BzRuCl(megaF)
_chemical_name_systematic
;
 ?
;
_space_group_IT_number 14
_symmetry_cell_setting monoclinic
_symmetry_Int_Tables_number 14
_symmetry_space_group_name_Hall '-P 2ybc'
_symmetry_space_group_name_H-M 'P 1 21/c 1'
_atom_sites_solution_hydrogens geom
_atom_sites_solution_primary direct
_atom_sites_solution_secondary difmap
_audit_creation_method SHELXL-97
_cell_angle_alpha 90.00
_cell_angle_beta 99.075(2)
_cell_angle_gamma 90.00
_cell_formula_units_Z 4
_cell_length_a 13.2799(3)
_cell_length_b 12.6155(2)
_cell_length_c 17.3582(4)
_cell_measurement_reflns_used 15395
_cell_measurement_temperature 133(2)
_cell_measurement_theta_max 27.4223
_cell_measurement_theta_min 2.6173
_cell_volume 2871.66(10)
_computing_cell_refinement
;
CrysAlis RED 1.171 (Oxford Diffraction Ltd., 2008)
;
_computing_data_collection
;
CrysAlis CCD 1.171 (Oxford Diffraction Ltd., 2008)
;
_computing_data_reduction
;
CrysAlis RED 1.171 (Oxford Diffraction Ltd., 2008)
;
_computing_molecular_graphics 'ORTEP-3 for windows 2.02 (Farrugia, 2008)'
_computing_publication_material 'WinGX 1.80.05 (Farrugia, 2009)'
_computing_structure_refinement 'SHELXL-97 (Sheldrick, 2008)'
_computing_structure_solution 'SHELXS-97 (Sheldrick, 2008)'
_diffrn_ambient_temperature 133(2)
_diffrn_detector 'Oxford Diffraction Sapphire CCD'
_diffrn_detector_area_resol_mean 8.2812
_diffrn_measured_fraction_theta_full 0.999
_diffrn_measured_fraction_theta_max 0.999
_diffrn_measurement_device_type 'Kuma KM4'
_diffrn_measurement_method '\f and \w scans'
_diffrn_radiation_monochromator graphite
_diffrn_radiation_source 'Kuma (Mo) X-ray Source'
_diffrn_radiation_wavelength 0.7107
_diffrn_reflns_av_R_equivalents 0.0231
_diffrn_reflns_av_sigmaI/netI 0.0165
_diffrn_reflns_limit_h_max 15
_diffrn_reflns_limit_h_min -13
_diffrn_reflns_limit_k_max 15
_diffrn_reflns_limit_k_min -15
_diffrn_reflns_limit_l_max 20
_diffrn_reflns_limit_l_min -20
_diffrn_reflns_number 16443
_diffrn_reflns_theta_full 25.00
_diffrn_reflns_theta_max 25.00
_diffrn_reflns_theta_min 2.63
_exptl_absorpt_coefficient_mu 0.780
_exptl_absorpt_correction_T_max 0.87
_exptl_absorpt_correction_T_min 0.722
_exptl_absorpt_correction_type multi-scan
_exptl_absorpt_process_details
;
CrysAlis RED 1.171 (Oxford Diffraction Ltd., 2008)
Empirical absorption correction using spherical harmonics,
implemented in SCALE3 ABSPACK scaling algorithm.
;
_exptl_crystal_colour red
_exptl_crystal_density_diffrn 1.952
_exptl_crystal_density_method 'not measured'
_exptl_crystal_description block
_exptl_crystal_F_000 1648
_exptl_crystal_size_max 0.561
_exptl_crystal_size_mid 0.246
_exptl_crystal_size_min 0.183
_refine_diff_density_max 0.354
_refine_diff_density_min -0.552
_refine_diff_density_rms 0.068
_refine_ls_extinction_method none
_refine_ls_goodness_of_fit_ref 1.068
_refine_ls_hydrogen_treatment constr
_refine_ls_matrix_type full
_refine_ls_number_parameters 442
_refine_ls_number_reflns 5043
_refine_ls_number_restraints 0
_refine_ls_restrained_S_all 1.068
_refine_ls_R_factor_all 0.0297
_refine_ls_R_factor_gt 0.0253
_refine_ls_shift/su_max 0.002
_refine_ls_shift/su_mean 0.000
_refine_ls_structure_factor_coef Fsqd
_refine_ls_weighting_details 'calc w=1/[\s^2^(Fo^2^)+(0.0346P)^2^+3.3711P] where P=(Fo^2^+2Fc^2^)/3'
_refine_ls_weighting_scheme calc
_refine_ls_wR_factor_gt 0.0631
_refine_ls_wR_factor_ref 0.0686
_reflns_number_gt 4585
_reflns_number_total 5043
_reflns_threshold_expression I>2/s(I)
_cod_data_source_file om200566a_si_002.cif
_cod_data_source_block adp428
_cod_original_sg_symbol_H-M 'P 2 1 / c'
_cod_database_code 4065107

loop_
_symmetry_equiv_pos_as_xyz
'x, y, z'
'-x, y+1/2, -z+1/2'
'-x, -y, -z'
'x, -y-1/2, z-1/2'

loop_
_atom_site_label
_atom_site_type_symbol
_atom_site_fract_x
_atom_site_fract_y
_atom_site_fract_z
_atom_site_U_iso_or_equiv
_atom_site_adp_type
_atom_site_occupancy
_atom_site_symmetry_multiplicity
_atom_site_calc_flag
_atom_site_refinement_flags
C1 C 0.13585(17) 0.79187(17) 0.08999(14) 0.0201(5) Uani 1 1 d .
C2 C 0.10555(18) 0.85577(19) 0.14736(14) 0.0237(5) Uani 1 1 d .
H2 H 0.1528 0.9028 0.1766 0.028 Uiso 1 1 calc R
C3 C 0.00584(18) 0.85053(19) 0.16169(15) 0.0251(5) Uani 1 1 d .
C4 C -0.06375(18) 0.7825(2) 0.11935(15) 0.0265(5) Uani 1 1 d .
H4 H -0.1321 0.7792 0.1292 0.032 Uiso 1 1 calc R
C5 C -0.03221(18) 0.71916(19) 0.06243(14) 0.0235(5) Uani 1 1 d .
C6 C 0.06764(18) 0.72249(18) 0.04796(14) 0.0216(5) Uani 1 1 d .
H6 H 0.0888 0.6776 0.0096 0.026 Uiso 1 1 calc R
C7 C -0.0237(2) 0.9187(2) 0.22527(17) 0.0347(6) Uani 1 1 d .
C8 C -0.10428(19) 0.6411(2) 0.01892(16) 0.0303(6) Uani 1 1 d .
C9 C 0.26794(17) 0.84977(17) 0.02122(13) 0.0199(5) Uani 1 1 d .
C10 C 0.18659(19) 0.9099(2) -0.03419(15) 0.0272(5) Uani 1 1 d .
C11 C 0.36625(17) 0.85903(18) 0.00383(13) 0.0205(5) Uani 1 1 d .
H11 H 0.3753 0.9061 -0.0372 0.025 Uiso 1 1 calc R
C12 C 0.45264(17) 0.80627(17) 0.04049(13) 0.0186(5) Uani 1 1 d .
C13 C 0.54904(17) 0.82656(19) 0.00395(14) 0.0234(5) Uani 1 1 d .
C14 C 0.55112(16) 0.68911(18) 0.13047(13) 0.0182(4) Uani 1 1 d .
C15 C 0.61122(18) 0.72593(18) 0.19792(14) 0.0208(5) Uani 1 1 d .
H15 H 0.5927 0.7886 0.2226 0.025 Uiso 1 1 calc R
C16 C 0.69830(17) 0.67066(18) 0.22902(13) 0.0208(5) Uani 1 1 d .
C17 C 0.72619(17) 0.57842(18) 0.19378(13) 0.0203(5) Uani 1 1 d .
H17 H 0.7863 0.5411 0.2150 0.024 Uiso 1 1 calc R
C18 C 0.66465(17) 0.54204(17) 0.12720(13) 0.0189(5) Uani 1 1 d .
C19 C 0.57737(16) 0.59689(18) 0.09524(13) 0.0183(4) Uani 1 1 d .
H19 H 0.5359 0.5713 0.0494 0.022 Uiso 1 1 calc R
C20 C 0.7604(2) 0.7058(2) 0.30415(15) 0.0286(6) Uani 1 1 d .
C21 C 0.68670(18) 0.44017(18) 0.08884(14) 0.0222(5) Uani 1 1 d .
C22 C 0.2746(2) 0.6755(2) 0.27179(15) 0.0329(6) Uani 1 1 d .
H22 H 0.2457 0.7220 0.3054 0.039 Uiso 1 1 calc R
C23 C 0.3808(2) 0.6540(2) 0.28539(15) 0.0352(6) Uani 1 1 d .
H23 H 0.4237 0.6872 0.3275 0.042 Uiso 1 1 calc R
C24 C 0.4217(2) 0.5840(2) 0.23682(17) 0.0347(6) Uani 1 1 d .
H24 H 0.4918 0.5656 0.2479 0.042 Uiso 1 1 calc R
C25 C 0.3597(2) 0.54016(19) 0.17128(17) 0.0339(6) Uani 1 1 d .
H25 H 0.3888 0.4951 0.1368 0.041 Uiso 1 1 calc R
C26 C 0.2558(2) 0.56276(19) 0.15689(15) 0.0296(6) Uani 1 1 d .
H26 H 0.2138 0.5343 0.1123 0.036 Uiso 1 1 calc R
C27 C 0.21367(19) 0.6286(2) 0.20952(16) 0.0299(6) Uani 1 1 d .
H27 H 0.1422 0.6407 0.2018 0.036 Uiso 1 1 calc R
N1 N 0.24083(14) 0.79471(14) 0.07920(11) 0.0182(4) Uani 1 1 d .
N2 N 0.45779(14) 0.74258(14) 0.10091(11) 0.0176(4) Uani 1 1 d .
F1 F 0.00416(17) 1.01945(15) 0.21872(14) 0.0698(7) Uani 1 1 d .
F2 F 0.01977(14) 0.88608(18) 0.29550(10) 0.0578(5) Uani 1 1 d .
F3 F -0.12368(11) 0.91966(14) 0.22633(10) 0.0409(4) Uani 1 1 d .
F4 F -0.08550(13) 0.62385(16) -0.05336(10) 0.0498(5) Uani 1 1 d .
F5 F -0.20145(11) 0.67138(14) 0.01240(10) 0.0427(4) Uani 1 1 d .
F6 F -0.09831(13) 0.54667(13) 0.05401(12) 0.0517(5) Uani 1 1 d .
F7 F 0.22631(11) 0.97328(12) -0.08331(9) 0.0350(4) Uani 1 1 d .
F8 F 0.12499(12) 0.84271(14) -0.07948(9) 0.0416(4) Uani 1 1 d .
F9 F 0.12780(13) 0.97064(14) 0.00267(10) 0.0460(4) Uani 1 1 d .
F10 F 0.53682(11) 0.90455(11) -0.04873(9) 0.0301(3) Uani 1 1 d .
F11 F 0.57660(11) 0.74067(12) -0.03306(9) 0.0339(3) Uani 1 1 d .
F12 F 0.62838(11) 0.85412(13) 0.05723(9) 0.0386(4) Uani 1 1 d .
F13 F 0.73914(13) 0.80367(13) 0.32422(10) 0.0447(4) Uani 1 1 d .
F14 F 0.74653(18) 0.64347(16) 0.36310(10) 0.0663(6) Uani 1 1 d .
F15 F 0.86028(12) 0.70402(15) 0.30084(11) 0.0518(5) Uani 1 1 d .
F16 F 0.61106(11) 0.36995(11) 0.08894(9) 0.0315(3) Uani 1 1 d .
F17 F 0.69525(12) 0.45425(12) 0.01326(8) 0.0323(3) Uani 1 1 d .
F18 F 0.77238(11) 0.39339(11) 0.12257(9) 0.0321(3) Uani 1 1 d .
Cl1 Cl 0.38303(4) 0.89046(4) 0.21365(3) 0.02408(13) Uani 1 1 d .
Ru1 Ru 0.340000(13) 0.713646(13) 0.166440(10) 0.01609(7) Uani 1 1 d .

loop_
_atom_site_aniso_label
_atom_site_aniso_U_11
_atom_site_aniso_U_22
_atom_site_aniso_U_33
_atom_site_aniso_U_23
_atom_site_aniso_U_13
_atom_site_aniso_U_12
C1 0.0186(11) 0.0205(11) 0.0209(12) 0.0026(9) 0.0018(9) 0.0013(9)
C2 0.0240(12) 0.0213(11) 0.0258(13) -0.0015(10) 0.0037(10) -0.0001(9)
C3 0.0236(12) 0.0255(12) 0.0273(13) 0.0017(10) 0.0073(10) 0.0032(10)
C4 0.0181(11) 0.0322(13) 0.0305(14) 0.0043(11) 0.0075(10) 0.0019(10)
C5 0.0224(12) 0.0247(12) 0.0231(12) 0.0050(10) 0.0027(10) -0.0017(9)
C6 0.0226(12) 0.0219(12) 0.0202(12) 0.0010(9) 0.0028(9) 0.0000(9)
C7 0.0288(14) 0.0375(15) 0.0402(16) -0.0078(13) 0.0127(12) 0.0006(11)
C8 0.0219(12) 0.0355(14) 0.0332(14) 0.0002(12) 0.0034(10) -0.0057(11)
C9 0.0225(11) 0.0167(11) 0.0201(12) -0.0024(9) 0.0023(9) -0.0016(9)
C10 0.0267(13) 0.0291(13) 0.0257(13) 0.0060(11) 0.0042(10) 0.0013(10)
C11 0.0239(12) 0.0179(11) 0.0200(12) 0.0002(9) 0.0043(9) -0.0029(9)
C12 0.0218(11) 0.0160(11) 0.0183(11) -0.0049(9) 0.0040(9) -0.0049(9)
C13 0.0221(12) 0.0243(12) 0.0243(12) 0.0017(10) 0.0051(9) -0.0037(9)
C14 0.0167(10) 0.0197(11) 0.0190(11) 0.0000(9) 0.0055(9) -0.0025(9)
C15 0.0230(12) 0.0192(11) 0.0209(12) -0.0028(9) 0.0057(9) -0.0034(9)
C16 0.0220(11) 0.0202(11) 0.0198(12) -0.0014(9) 0.0025(9) -0.0057(9)
C17 0.0213(11) 0.0199(11) 0.0196(11) 0.0028(9) 0.0027(9) -0.0018(9)
C18 0.0213(11) 0.0169(11) 0.0197(11) 0.0016(9) 0.0067(9) -0.0033(9)
C19 0.0191(11) 0.0214(11) 0.0148(11) -0.0026(9) 0.0040(8) -0.0037(9)
C20 0.0308(14) 0.0269(13) 0.0259(13) -0.0017(10) -0.0020(10) -0.0005(10)
C21 0.0238(12) 0.0207(11) 0.0219(12) -0.0001(9) 0.0029(9) -0.0005(9)
C22 0.0560(17) 0.0236(12) 0.0234(13) 0.0045(11) 0.0194(12) 0.0005(12)
C23 0.0512(17) 0.0319(14) 0.0198(13) 0.0099(11) -0.0029(11) -0.0128(12)
C24 0.0274(13) 0.0283(13) 0.0489(17) 0.0236(13) 0.0074(12) 0.0030(11)
C25 0.0518(17) 0.0121(11) 0.0446(17) 0.0046(11) 0.0285(13) 0.0010(11)
C26 0.0411(15) 0.0222(12) 0.0255(13) 0.0023(10) 0.0050(11) -0.0148(11)
C27 0.0269(13) 0.0294(13) 0.0359(15) 0.0148(11) 0.0127(11) -0.0021(11)
N1 0.0169(9) 0.0179(9) 0.0201(10) -0.0006(8) 0.0034(7) -0.0011(7)
N2 0.0198(9) 0.0153(9) 0.0177(9) -0.0015(8) 0.0029(7) -0.0016(7)
F1 0.0833(15) 0.0369(10) 0.1040(18) -0.0315(11) 0.0607(13) -0.0156(10)
F2 0.0433(10) 0.0951(16) 0.0337(10) -0.0223(10) 0.0018(8) 0.0190(10)
F3 0.0310(8) 0.0495(10) 0.0456(10) -0.0062(8) 0.0162(7) 0.0105(7)
F4 0.0365(9) 0.0748(13) 0.0387(10) -0.0231(9) 0.0082(7) -0.0226(9)
F5 0.0188(7) 0.0509(10) 0.0562(11) -0.0044(9) -0.0011(7) -0.0046(7)
F6 0.0448(10) 0.0324(9) 0.0721(13) 0.0088(9) -0.0088(9) -0.0135(8)
F7 0.0315(8) 0.0370(8) 0.0360(9) 0.0187(7) 0.0039(6) 0.0013(7)
F8 0.0345(8) 0.0520(10) 0.0334(9) 0.0123(8) -0.0100(7) -0.0120(7)
F9 0.0478(10) 0.0478(10) 0.0459(10) 0.0166(8) 0.0177(8) 0.0280(8)
F10 0.0292(7) 0.0302(8) 0.0330(8) 0.0104(6) 0.0115(6) -0.0030(6)
F11 0.0332(8) 0.0321(8) 0.0417(9) 0.0006(7) 0.0226(7) 0.0021(7)
F12 0.0255(8) 0.0528(10) 0.0360(9) 0.0074(8) 0.0000(6) -0.0186(7)
F13 0.0460(10) 0.0392(9) 0.0427(10) -0.0230(8) -0.0127(8) 0.0064(7)
F14 0.1070(17) 0.0608(13) 0.0234(9) 0.0084(9) -0.0135(10) -0.0331(12)
F15 0.0282(9) 0.0634(12) 0.0575(12) -0.0280(9) -0.0129(8) 0.0035(8)
F16 0.0352(8) 0.0209(7) 0.0397(9) -0.0092(6) 0.0099(7) -0.0094(6)
F17 0.0478(9) 0.0293(8) 0.0216(7) -0.0049(6) 0.0114(6) 0.0033(7)
F18 0.0322(8) 0.0245(7) 0.0380(9) -0.0043(6) 0.0005(6) 0.0096(6)
Cl1 0.0310(3) 0.0184(3) 0.0234(3) -0.0060(2) 0.0060(2) -0.0039(2)
Ru1 0.01859(11) 0.01430(10) 0.01591(11) -0.00055(6) 0.00439(7) -0.00144(6)

loop_
_atom_type_symbol
_atom_type_description
_atom_type_scat_dispersion_real
_atom_type_scat_dispersion_imag
_atom_type_scat_source
C C 0.0033 0.0016 'International Tables Vol C Tables 4.2.6.8 and 6.1.1.4'
H H 0.0000 0.0000 'International Tables Vol C Tables 4.2.6.8 and 6.1.1.4'
N N 0.0061 0.0033 'International Tables Vol C Tables 4.2.6.8 and 6.1.1.4'
F F 0.0171 0.0103 'International Tables Vol C Tables 4.2.6.8 and 6.1.1.4'
Cl Cl 0.1484 0.1585 'International Tables Vol C Tables 4.2.6.8 and 6.1.1.4'
Ru Ru -1.2594 0.8363 'International Tables Vol C Tables 4.2.6.8 and 6.1.1.4'

loop_
_geom_angle_atom_site_label_1
_geom_angle_atom_site_label_2
_geom_angle_atom_site_label_3
_geom_angle
C6 C1 C2 120.4(2)
C6 C1 N1 121.1(2)
C2 C1 N1 118.4(2)
C3 C2 C1 119.6(2)
C3 C2 H2 120.2
C1 C2 H2 120.2
C4 C3 C2 120.7(2)
C4 C3 C7 121.1(2)
C2 C3 C7 118.2(2)
C3 C4 C5 119.0(2)
C3 C4 H4 120.5
C5 C4 H4 120.5
C4 C5 C6 121.1(2)
C4 C5 C8 120.0(2)
C6 C5 C8 118.9(2)
C1 C6 C5 119.3(2)
C1 C6 H6 120.4
C5 C6 H6 120.4
F2 C7 F3 106.3(2)
F2 C7 F1 106.7(2)
F3 C7 F1 106.4(2)
F2 C7 C3 111.8(2)
F3 C7 C3 113.1(2)
F1 C7 C3 112.1(2)
F5 C8 F6 106.4(2)
F5 C8 F4 106.8(2)
F6 C8 F4 106.1(2)
F5 C8 C5 112.8(2)
F6 C8 C5 111.8(2)
F4 C8 C5 112.5(2)
N1 C9 C11 126.1(2)
N1 C9 C10 119.4(2)
C11 C9 C10 114.6(2)
F9 C10 F7 106.5(2)
F9 C10 F8 107.2(2)
F7 C10 F8 105.6(2)
F9 C10 C9 113.2(2)
F7 C10 C9 112.78(19)
F8 C10 C9 111.0(2)
C9 C11 C12 126.5(2)
C9 C11 H11 116.7
C12 C11 H11 116.7
N2 C12 C11 126.4(2)
N2 C12 C13 119.3(2)
C11 C12 C13 114.3(2)
F12 C13 F10 106.27(19)
F12 C13 F11 107.32(19)
F10 C13 F11 106.28(19)
F12 C13 C12 112.06(19)
F10 C13 C12 112.71(19)
F11 C13 C12 111.81(19)
C19 C14 C15 120.2(2)
C19 C14 N2 120.1(2)
C15 C14 N2 119.6(2)
C16 C15 C14 119.6(2)
C16 C15 H15 120.2
C14 C15 H15 120.2
C15 C16 C17 120.9(2)
C15 C16 C20 120.2(2)
C17 C16 C20 118.9(2)
C18 C17 C16 118.8(2)
C18 C17 H17 120.6
C16 C17 H17 120.6
C17 C18 C19 120.9(2)
C17 C18 C21 121.6(2)
C19 C18 C21 117.4(2)
C14 C19 C18 119.7(2)
C14 C19 H19 120.2
C18 C19 H19 120.2
F13 C20 F14 106.7(2)
F13 C20 F15 106.3(2)
F14 C20 F15 106.4(2)
F13 C20 C16 113.2(2)
F14 C20 C16 111.9(2)
F15 C20 C16 111.8(2)
F18 C21 F16 107.17(19)
F18 C21 F17 106.81(19)
F16 C21 F17 105.49(18)
F18 C21 C18 113.45(19)
F16 C21 C18 111.57(18)
F17 C21 C18 111.87(19)
C27 C22 C23 119.6(2)
C27 C22 Ru1 72.62(14)
C23 C22 Ru1 70.58(14)
C27 C22 H22 120.2
C23 C22 H22 120.2
Ru1 C22 H22 128.8
C24 C23 C22 119.6(2)
C24 C23 Ru1 73.00(15)
C22 C23 Ru1 71.64(15)
C24 C23 H23 120.2
C22 C23 H23 120.2
Ru1 C23 H23 127.2
C23 C24 C25 120.4(2)
C23 C24 Ru1 70.24(15)
C25 C24 Ru1 70.86(15)
C23 C24 H24 119.8
C25 C24 H24 119.8
Ru1 C24 H24 132.0
C26 C25 C24 120.0(2)
C26 C25 Ru1 71.43(14)
C24 C25 Ru1 72.03(15)
C26 C25 H25 120.0
C24 C25 H25 120.0
Ru1 C25 H25 128.9
C25 C26 C27 119.1(2)
C25 C26 Ru1 71.70(14)
C27 C26 Ru1 72.01(14)
C25 C26 H26 120.5
C27 C26 H26 120.5
Ru1 C26 H26 127.9
C22 C27 C26 121.1(2)
C22 C27 Ru1 71.03(15)
C26 C27 Ru1 70.67(14)
C22 C27 H27 119.5
C26 C27 H27 119.5
Ru1 C27 H27 131.8
C9 N1 C1 120.02(19)
C9 N1 Ru1 126.07(15)
C1 N1 Ru1 113.79(14)
C12 N2 C14 120.44(19)
C12 N2 Ru1 125.97(15)
C14 N2 Ru1 113.52(14)
N2 Ru1 N1 87.76(7)
N2 Ru1 C23 118.41(9)
N1 Ru1 C23 151.63(10)
N2 Ru1 C22 155.78(9)
N1 Ru1 C22 114.82(9)
C23 Ru1 C22 37.78(11)
N2 Ru1 C26 121.41(9)
N1 Ru1 C26 96.49(9)
C23 Ru1 C26 79.65(10)
C22 Ru1 C26 67.08(10)
N2 Ru1 C25 95.67(8)
N1 Ru1 C25 124.47(10)
C23 Ru1 C25 67.14(11)
C22 Ru1 C25 79.12(10)
C26 Ru1 C25 36.87(10)
N2 Ru1 C27 158.68(9)
N1 Ru1 C27 93.25(8)
C23 Ru1 C27 66.58(10)
C22 Ru1 C27 36.34(10)
C26 Ru1 C27 37.31(10)
C25 Ru1 C27 66.33(10)
N2 Ru1 C24 94.87(9)
N1 Ru1 C24 161.54(9)
C23 Ru1 C24 36.76(11)
C22 Ru1 C24 66.65(10)
C26 Ru1 C24 66.58(10)
C25 Ru1 C24 37.11(11)
C27 Ru1 C24 77.76(9)
N2 Ru1 Cl1 82.36(5)
N1 Ru1 Cl1 83.29(5)
C23 Ru1 Cl1 89.28(7)
C22 Ru1 Cl1 91.33(7)
C26 Ru1 Cl1 156.23(7)
C25 Ru1 Cl1 152.17(8)
C27 Ru1 Cl1 118.92(7)
C24 Ru1 Cl1 115.16(8)

loop_
_geom_bond_atom_site_label_1
_geom_bond_atom_site_label_2
_geom_bond_distance
C1 C6 1.382(3)
C1 C2 1.389(3)
C1 N1 1.436(3)
C2 C3 1.387(3)
C2 H2 0.9500
C3 C4 1.385(4)
C3 C7 1.499(4)
C4 C5 1.386(4)
C4 H4 0.9500
C5 C6 1.389(3)
C5 C8 1.493(3)
C6 H6 0.9500
C7 F2 1.329(3)
C7 F3 1.331(3)
C7 F1 1.334(3)
C8 F5 1.333(3)
C8 F6 1.334(3)
C8 F4 1.335(3)
C9 N1 1.319(3)
C9 C11 1.391(3)
C9 C10 1.530(3)
C10 F9 1.328(3)
C10 F7 1.336(3)
C10 F8 1.343(3)
C11 C12 1.391(3)
C11 H11 0.9500
C12 N2 1.314(3)
C12 C13 1.537(3)
C13 F12 1.334(3)
C13 F10 1.336(3)
C13 F11 1.340(3)
C14 C19 1.384(3)
C14 C15 1.389(3)
C14 N2 1.433(3)
C15 C16 1.385(3)
C15 H15 0.9500
C16 C17 1.392(3)
C16 C20 1.496(3)
C17 C18 1.384(3)
C17 H17 0.9500
C18 C19 1.388(3)
C18 C21 1.497(3)
C19 H19 0.9500
C20 F13 1.326(3)
C20 F14 1.326(3)
C20 F15 1.337(3)
C21 F18 1.333(3)
C21 F16 1.340(3)
C21 F17 1.346(3)
C22 C27 1.377(4)
C22 C23 1.419(4)
C22 Ru1 2.198(2)
C22 H22 0.9500
C23 C24 1.389(4)
C23 Ru1 2.184(3)
C23 H23 0.9500
C24 C25 1.408(4)
C24 Ru1 2.219(2)
C24 H24 0.9500
C25 C26 1.393(4)
C25 Ru1 2.204(2)
C25 H25 0.9500
C26 C27 1.414(4)
C26 Ru1 2.201(2)
C26 H26 0.9500
C27 Ru1 2.218(2)
C27 H27 0.9500
N1 Ru1 2.1082(19)
N2 Ru1 2.1060(18)
Cl1 Ru1 2.4137(6)

loop_
_geom_torsion_atom_site_label_1
_geom_torsion_atom_site_label_2
_geom_torsion_atom_site_label_3
_geom_torsion_atom_site_label_4
_geom_torsion
C6 C1 C2 C3 -0.8(4)
N1 C1 C2 C3 -176.7(2)
C1 C2 C3 C4 -0.1(4)
C1 C2 C3 C7 178.6(2)
C2 C3 C4 C5 0.2(4)
C7 C3 C4 C5 -178.4(2)
C3 C4 C5 C6 0.6(4)
C3 C4 C5 C8 176.8(2)
C2 C1 C6 C5 1.5(3)
N1 C1 C6 C5 177.4(2)
C4 C5 C6 C1 -1.4(4)
C8 C5 C6 C1 -177.7(2)
C4 C3 C7 F2 109.1(3)
C2 C3 C7 F2 -69.6(3)
C4 C3 C7 F3 -10.8(4)
C2 C3 C7 F3 170.5(2)
C4 C3 C7 F1 -131.2(3)
C2 C3 C7 F1 50.1(3)
C4 C5 C8 F5 29.4(3)
C6 C5 C8 F5 -154.3(2)
C4 C5 C8 F6 -90.5(3)
C6 C5 C8 F6 85.8(3)
C4 C5 C8 F4 150.3(2)
C6 C5 C8 F4 -33.4(3)
N1 C9 C10 F9 50.5(3)
C11 C9 C10 F9 -129.9(2)
N1 C9 C10 F7 171.5(2)
C11 C9 C10 F7 -8.9(3)
N1 C9 C10 F8 -70.1(3)
C11 C9 C10 F8 109.5(2)
N1 C9 C11 C12 5.0(4)
C10 C9 C11 C12 -174.6(2)
C9 C11 C12 N2 -3.9(4)
C9 C11 C12 C13 175.5(2)
N2 C12 C13 F12 -50.6(3)
C11 C12 C13 F12 130.0(2)
N2 C12 C13 F10 -170.37(19)
C11 C12 C13 F10 10.1(3)
N2 C12 C13 F11 70.0(3)
C11 C12 C13 F11 -109.5(2)
C19 C14 C15 C16 0.9(3)
N2 C14 C15 C16 176.2(2)
C14 C15 C16 C17 -0.3(3)
C14 C15 C16 C20 -176.4(2)
C15 C16 C17 C18 -0.6(3)
C20 C16 C17 C18 175.6(2)
C16 C17 C18 C19 0.9(3)
C16 C17 C18 C21 -176.5(2)
C15 C14 C19 C18 -0.7(3)
N2 C14 C19 C18 -175.96(19)
C17 C18 C19 C14 -0.2(3)
C21 C18 C19 C14 177.22(19)
C15 C16 C20 F13 -16.0(3)
C17 C16 C20 F13 167.8(2)
C15 C16 C20 F14 104.7(3)
C17 C16 C20 F14 -71.5(3)
C15 C16 C20 F15 -136.1(2)
C17 C16 C20 F15 47.7(3)
C17 C18 C21 F18 -3.4(3)
C19 C18 C21 F18 179.23(19)
C17 C18 C21 F16 117.8(2)
C19 C18 C21 F16 -59.6(3)
C17 C18 C21 F17 -124.3(2)
C19 C18 C21 F17 58.3(3)
C27 C22 C23 C24 -1.5(4)
Ru1 C22 C23 C24 -57.1(2)
C27 C22 C23 Ru1 55.7(2)
C22 C23 C24 C25 4.3(4)
Ru1 C23 C24 C25 -52.1(2)
C22 C23 C24 Ru1 56.4(2)
C23 C24 C25 C26 -3.1(4)
Ru1 C24 C25 C26 -54.9(2)
C23 C24 C25 Ru1 51.8(2)
C24 C25 C26 C27 -1.0(4)
Ru1 C25 C26 C27 -56.2(2)
C24 C25 C26 Ru1 55.2(2)
C23 C22 C27 C26 -2.7(4)
Ru1 C22 C27 C26 52.0(2)
C23 C22 C27 Ru1 -54.7(2)
C25 C26 C27 C22 3.9(4)
Ru1 C26 C27 C22 -52.1(2)
C25 C26 C27 Ru1 56.1(2)
C11 C9 N1 C1 -179.7(2)
C10 C9 N1 C1 -0.2(3)
C11 C9 N1 Ru1 4.4(3)
C10 C9 N1 Ru1 -176.02(15)
C6 C1 N1 C9 82.9(3)
C2 C1 N1 C9 -101.2(3)
C6 C1 N1 Ru1 -100.8(2)
C2 C1 N1 Ru1 75.1(2)
C11 C12 N2 C14 176.8(2)
C13 C12 N2 C14 -2.6(3)
C11 C12 N2 Ru1 -6.4(3)
C13 C12 N2 Ru1 174.21(15)
C19 C14 N2 C12 -81.7(3)
C15 C14 N2 C12 103.0(3)
C19 C14 N2 Ru1 101.1(2)
C15 C14 N2 Ru1 -74.2(2)
C12 N2 Ru1 N1 10.66(18)
C14 N2 Ru1 N1 -172.37(15)
C12 N2 Ru1 C23 -157.89(18)
C14 N2 Ru1 C23 19.09(18)
C12 N2 Ru1 C22 -148.9(2)
C14 N2 Ru1 C22 28.1(3)
C12 N2 Ru1 C26 106.89(19)
C14 N2 Ru1 C26 -76.13(17)
C12 N2 Ru1 C25 135.1(2)
C14 N2 Ru1 C25 -47.94(16)
C12 N2 Ru1 C27 103.9(3)
C14 N2 Ru1 C27 -79.1(3)
C12 N2 Ru1 C24 172.35(19)
C14 N2 Ru1 C24 -10.68(17)
C12 N2 Ru1 Cl1 -72.87(18)
C14 N2 Ru1 Cl1 104.10(14)
C9 N1 Ru1 N2 -9.76(18)
C1 N1 Ru1 N2 174.16(15)
C9 N1 Ru1 C23 148.7(2)
C1 N1 Ru1 C23 -27.4(3)
C9 N1 Ru1 C22 161.16(18)
C1 N1 Ru1 C22 -14.91(18)
C9 N1 Ru1 C26 -131.12(19)
C1 N1 Ru1 C26 52.80(16)
C9 N1 Ru1 C25 -105.10(19)
C1 N1 Ru1 C25 78.83(17)
C9 N1 Ru1 C27 -168.44(19)
C1 N1 Ru1 C27 15.48(16)
C9 N1 Ru1 C24 -108.5(3)
C1 N1 Ru1 C24 75.5(3)
C9 N1 Ru1 Cl1 72.80(18)
C1 N1 Ru1 Cl1 -103.27(14)
C24 C23 Ru1 N2 -55.74(18)
C22 C23 Ru1 N2 174.01(14)
C24 C23 Ru1 N1 148.95(17)
C22 C23 Ru1 N1 18.7(3)
C24 C23 Ru1 C22 130.2(2)
C24 C23 Ru1 C26 64.49(16)
C22 C23 Ru1 C26 -65.76(16)
C24 C23 Ru1 C25 28.15(15)
C22 C23 Ru1 C25 -102.10(17)
C24 C23 Ru1 C27 101.17(17)
C22 C23 Ru1 C27 -29.08(15)
C22 C23 Ru1 C24 -130.2(2)
C24 C23 Ru1 Cl1 -136.66(15)
C22 C23 Ru1 Cl1 93.10(15)
C27 C22 Ru1 N2 -144.13(19)
C23 C22 Ru1 N2 -12.9(3)
C27 C22 Ru1 N1 58.47(17)
C23 C22 Ru1 N1 -170.34(14)
C27 C22 Ru1 C23 -131.2(2)
C27 C22 Ru1 C26 -28.07(15)
C23 C22 Ru1 C26 103.13(17)
C27 C22 Ru1 C25 -64.63(17)
C23 C22 Ru1 C25 66.56(17)
C23 C22 Ru1 C27 131.2(2)
C27 C22 Ru1 C24 -101.36(18)
C23 C22 Ru1 C24 29.84(16)
C27 C22 Ru1 Cl1 141.70(15)
C23 C22 Ru1 Cl1 -87.11(15)
C25 C26 Ru1 N2 51.59(18)
C27 C26 Ru1 N2 -178.19(14)
C25 C26 Ru1 N1 142.93(15)
C27 C26 Ru1 N1 -86.85(15)
C25 C26 Ru1 C23 -65.49(17)
C27 C26 Ru1 C23 64.73(16)
C25 C26 Ru1 C22 -102.83(17)
C27 C26 Ru1 C22 27.39(15)
C27 C26 Ru1 C25 130.2(2)
C25 C26 Ru1 C27 -130.2(2)
C25 C26 Ru1 C24 -29.44(16)
C27 C26 Ru1 C24 100.79(17)
C25 C26 Ru1 Cl1 -129.00(18)
C27 C26 Ru1 Cl1 1.2(3)
C26 C25 Ru1 N2 -137.78(15)
C24 C25 Ru1 N2 90.59(15)
C26 C25 Ru1 N1 -46.60(18)
C24 C25 Ru1 N1 -178.23(14)
C26 C25 Ru1 C23 103.73(17)
C24 C25 Ru1 C23 -27.91(16)
C26 C25 Ru1 C22 66.13(16)
C24 C25 Ru1 C22 -65.50(16)
C24 C25 Ru1 C26 -131.6(2)
C26 C25 Ru1 C27 30.35(15)
C24 C25 Ru1 C27 -101.28(17)
C26 C25 Ru1 C24 131.6(2)
C26 C25 Ru1 Cl1 137.87(15)
C24 C25 Ru1 Cl1 6.2(2)
C22 C27 Ru1 N2 138.6(2)
C26 C27 Ru1 N2 4.2(3)
C22 C27 Ru1 N1 -129.20(16)
C26 C27 Ru1 N1 96.43(15)
C22 C27 Ru1 C23 30.16(16)
C26 C27 Ru1 C23 -104.20(17)
C26 C27 Ru1 C22 -134.4(2)
C22 C27 Ru1 C26 134.4(2)
C22 C27 Ru1 C25 104.35(18)
C26 C27 Ru1 C25 -30.01(16)
C22 C27 Ru1 C24 67.09(17)
C26 C27 Ru1 C24 -67.28(16)
C22 C27 Ru1 Cl1 -45.07(17)
C26 C27 Ru1 Cl1 -179.44(13)
C23 C24 Ru1 N2 133.15(16)
C25 C24 Ru1 N2 -92.96(15)
C23 C24 Ru1 N1 -129.3(3)
C25 C24 Ru1 N1 4.6(4)
C25 C24 Ru1 C23 133.9(2)
C23 C24 Ru1 C22 -30.62(16)
C25 C24 Ru1 C22 103.28(17)
C23 C24 Ru1 C26 -104.64(17)
C25 C24 Ru1 C26 29.26(15)
C23 C24 Ru1 C25 -133.9(2)
C23 C24 Ru1 C27 -67.10(17)
C25 C24 Ru1 C27 66.80(16)
C23 C24 Ru1 Cl1 49.31(17)
C25 C24 Ru1 Cl1 -176.79(13)
